data_4073429
loop_
_publ_author_name
'Bornand, Marc'
'Torker, Sebastian'
'Chen, Peter'

_publ_section_title
;
 Mechanistically Designed Dual-Site Catalysts for the Alternating ROMP of
 Norbornene and Cyclooctene
;
_journal_issue 14
_journal_name_full Organometallics
_journal_page_first 3585
_journal_paper_doi 10.1021/om700321a
_journal_volume 26
_journal_year 2007
_chemical_formula_moiety 'C41 H57 Cl O P2 Ru'
_chemical_formula_sum 'C41 H57 Cl O P2 Ru'
_chemical_formula_weight 764.33
_chemical_name_systematic
;                                                                              
 ?                                                                             
;
_space_group_IT_number 14
_symmetry_cell_setting monoclinic
_symmetry_space_group_name_Hall '-P 2ybc'
_symmetry_space_group_name_H-M 'P 1 21/c 1'
_atom_sites_solution_hydrogens geom
_atom_sites_solution_primary direct
_atom_sites_solution_secondary difmap
_audit_creation_method SHELXL-97
_cell_angle_alpha 90.00
_cell_angle_beta 105.899(1)
_cell_angle_gamma 90.00
_cell_formula_units_Z 4
_cell_length_a 15.0303(3)
_cell_length_b 13.7595(3)
_cell_length_c 19.5228(4)
_cell_measurement_reflns_used 7758
_cell_measurement_temperature 220(2)
_cell_measurement_theta_max 27.48
_cell_measurement_theta_min 2.68
_cell_volume 3883.05(14)
_computing_cell_refinement 'HKL Scalepack (Otwinowski & Minor 1997)'
_computing_data_collection 'Kappa CCD'
_computing_data_reduction 'Denzo + Scalepak (Otwinowski & Minor, 1997)'
_computing_molecular_graphics 'ORTEP (Johnson,1976)'
_computing_publication_material SHELXL97
_computing_structure_refinement 'SHELXL97 (Sheldrick, 1997)'
_computing_structure_solution 'SIR97 (Altomare et Al., 1997)'
_diffrn_ambient_temperature 220(2)
_diffrn_measured_fraction_theta_full 0.976
_diffrn_measured_fraction_theta_max 0.976
_diffrn_measurement_device_type 'Kappa CCD'
_diffrn_measurement_method CCD
_diffrn_radiation_monochromator graphite
_diffrn_radiation_source 'fine-focus sealed tube'
_diffrn_radiation_type MoK\a
_diffrn_radiation_wavelength 0.7107
_diffrn_reflns_av_R_equivalents 0.0382
_diffrn_reflns_av_sigmaI/netI 0.0518
_diffrn_reflns_limit_h_max 19
_diffrn_reflns_limit_h_min -19
_diffrn_reflns_limit_k_max 16
_diffrn_reflns_limit_k_min -17
_diffrn_reflns_limit_l_max 25
_diffrn_reflns_limit_l_min -25
_diffrn_reflns_number 14437
_diffrn_reflns_theta_full 27.48
_diffrn_reflns_theta_max 27.48
_diffrn_reflns_theta_min 2.68
_exptl_absorpt_coefficient_mu 0.585
_exptl_absorpt_correction_type none
_exptl_crystal_colour black
_exptl_crystal_density_diffrn 1.307
_exptl_crystal_density_method 'not measured'
_exptl_crystal_description 'Cut fragment'
_exptl_crystal_F_000 1608
_exptl_crystal_size_max 0.25
_exptl_crystal_size_mid 0.23
_exptl_crystal_size_min 0.22
_refine_diff_density_max 1.646
_refine_diff_density_min -1.507
_refine_diff_density_rms 0.091
_refine_ls_extinction_coef 0.0012(3)
_refine_ls_extinction_expression Fc^*^=kFc[1+0.001xFc^2^\l^3^/sin(2\q)]^-1/4^
_refine_ls_extinction_method SHELXL97
_refine_ls_goodness_of_fit_ref 0.979
_refine_ls_hydrogen_treatment riding
_refine_ls_matrix_type full
_refine_ls_number_parameters 476
_refine_ls_number_reflns 8692
_refine_ls_number_restraints 0
_refine_ls_restrained_S_all 0.979
_refine_ls_R_factor_all 0.0608
_refine_ls_R_factor_gt 0.0497
_refine_ls_shift/su_max 0.013
_refine_ls_shift/su_mean 0.001
_refine_ls_structure_factor_coef Fsqd
_refine_ls_weighting_details 'calc w=1/[\s^2^(Fo^2^)+(0.0829P)^2^+2.9312P] where P=(Fo^2^+2Fc^2^)/3'
_refine_ls_weighting_scheme calc
_refine_ls_wR_factor_gt 0.1246
_refine_ls_wR_factor_ref 0.1347
_reflns_number_gt 7342
_reflns_number_total 8692
_reflns_threshold_expression >2sigma(I)
_cod_data_source_file om700321a-file003.cif
_cod_data_source_block borna8_Ch_06
_cod_depositor_comments
;
The following automatic conversions were performed:

'_symmetry_cell_setting' value 'Monoclinic' changed to 'monoclinic'
according to /home/saulius/struct/CIF-dictionaries/cif_core.dic
dictionary named 'cif_core.dic' version 2.4.1 from 2010-06-29.

Automatic conversion script
Id: cif_fix_values 1715 2011-07-08 13:25:40Z adriana 
;
_cod_original_sg_symbol_H-M 'P 21/c'
_cod_database_code 4073429

loop_
_symmetry_equiv_pos_as_xyz
'x, y, z'
'-x, y+1/2, -z+1/2'
'-x, -y, -z'
'x, -y-1/2, z-1/2'

loop_
_atom_site_label
_atom_site_type_symbol
_atom_site_fract_x
_atom_site_fract_y
_atom_site_fract_z
_atom_site_U_iso_or_equiv
_atom_site_adp_type
_atom_site_occupancy
_atom_site_calc_flag
_atom_site_refinement_flags
Ru1 Ru 0.754905(15) 0.182755(15) 0.841739(10) 0.02971(10) Uani 1 d .
P2 P 0.59792(5) 0.18921(5) 0.83689(4) 0.03293(17) Uani 1 d .
C3 C 0.5475(2) 0.2080(2) 0.74258(14) 0.0357(6) Uani 1 d .
C4 C 0.6143(2) 0.2215(2) 0.70474(13) 0.0333(6) Uani 1 d .
O5 O 0.70443(14) 0.21459(15) 0.73453(9) 0.0352(4) Uani 1 d .
C6 C 0.4535(2) 0.2158(3) 0.70632(17) 0.0455(7) Uani 1 d .
H6A H 0.4091 0.2070 0.7316 0.078(14) Uiso 1 calc R
C7 C 0.4245(2) 0.2361(3) 0.63485(17) 0.0502(8) Uani 1 d .
H7A H 0.3610 0.2410 0.6115 0.063(12) Uiso 1 calc R
C8 C 0.4898(2) 0.2493(2) 0.59748(16) 0.0488(8) Uani 1 d .
H8A H 0.4702 0.2627 0.5484 0.066(12) Uiso 1 calc R
C9 C 0.5829(2) 0.2430(2) 0.63119(15) 0.0422(7) Uani 1 d .
H9A H 0.6261 0.2530 0.6050 0.054(10) Uiso 1 calc R
C10 C 0.5333(2) 0.0931(2) 0.87206(16) 0.0421(7) Uani 1 d .
C11 C 0.5167(3) 0.0080(3) 0.8189(2) 0.0584(9) Uani 1 d .
H11A H 0.4850 -0.0441 0.8360 0.073(13) Uiso 1 calc R
H11B H 0.5757 -0.0156 0.8143 0.084(15) Uiso 1 calc R
H11C H 0.4791 0.0299 0.7728 0.107(19) Uiso 1 calc R
C12 C 0.4407(2) 0.1299(3) 0.88001(19) 0.0523(8) Uani 1 d .
H12A H 0.4115 0.0792 0.9007 0.065(12) Uiso 1 calc R
H12B H 0.4009 0.1474 0.8336 0.071(12) Uiso 1 calc R
H12C H 0.4511 0.1865 0.9108 0.063(12) Uiso 1 calc R
C13 C 0.5940(3) 0.0592(3) 0.94504(19) 0.0609(10) Uani 1 d .
H13A H 0.6006 0.1118 0.9791 0.057(11) Uiso 1 calc R
H13B H 0.6545 0.0406 0.9408 0.069(13) Uiso 1 calc R
H13C H 0.5651 0.0040 0.9612 0.073(13) Uiso 1 calc R
C14 C 0.5827(2) 0.3037(2) 0.87996(15) 0.0370(6) Uani 1 d .
C15 C 0.5293(2) 0.3801(2) 0.84313(19) 0.0480(7) Uani 1 d .
H15A H 0.4963 0.3722 0.7950 0.062(11) Uiso 1 calc R
C16 C 0.5246(3) 0.4672(2) 0.8771(2) 0.0553(9) Uani 1 d .
H16A H 0.4888 0.5183 0.8518 0.070(12) Uiso 1 calc R
C17 C 0.5719(3) 0.4801(3) 0.9477(2) 0.0575(9) Uani 1 d .
H17A H 0.5687 0.5398 0.9704 0.054(10) Uiso 1 calc R
C18 C 0.6235(3) 0.4056(3) 0.98446(19) 0.0620(10) Uani 1 d .
H18A H 0.6554 0.4141 1.0327 0.083(14) Uiso 1 calc R
C19 C 0.6295(3) 0.3175(2) 0.95172(18) 0.0522(9) Uani 1 d .
H19A H 0.6652 0.2669 0.9778 0.082(14) Uiso 1 calc R
Cl20 Cl 0.81593(6) 0.16889(5) 0.96883(3) 0.04168(18) Uani 1 d .
C21 C 0.7718(2) 0.0518(2) 0.83423(15) 0.0391(6) Uani 1 d .
H21A H 0.7974 0.0233 0.8791 0.078(14) Uiso 1 calc R
C22 C 0.7562(2) -0.0203(2) 0.77722(16) 0.0380(6) Uani 1 d .
C23 C 0.7313(3) 0.0015(2) 0.70456(18) 0.0518(8) Uani 1 d .
H23A H 0.7230 0.0666 0.6895 0.053(10) Uiso 1 calc R
C24 C 0.7188(3) -0.0721(3) 0.6546(2) 0.0606(9) Uani 1 d .
H24A H 0.7022 -0.0565 0.6059 0.091(16) Uiso 1 calc R
C25 C 0.7303(3) -0.1685(3) 0.6754(2) 0.0554(9) Uani 1 d .
H25A H 0.7211 -0.2180 0.6410 0.088(15) Uiso 1 calc R
C26 C 0.7554(3) -0.1910(2) 0.7465(2) 0.0547(9) Uani 1 d .
H26A H 0.7632 -0.2564 0.7610 0.098(17) Uiso 1 calc R
C27 C 0.7691(2) -0.1180(2) 0.79691(19) 0.0473(7) Uani 1 d .
H27A H 0.7876 -0.1345 0.8455 0.047(9) Uiso 1 calc R
P28 P 0.89681(5) 0.25470(5) 0.83494(3) 0.03143(16) Uani 1 d .
C29 C 0.8818(2) 0.3857(2) 0.85046(15) 0.0360(6) Uani 1 d .
H29A H 0.9361 0.4205 0.8431 0.037(8) Uiso 1 calc R
C30 C 0.7950(2) 0.4246(2) 0.79541(19) 0.0510(8) Uani 1 d .
H30A H 0.7992 0.4104 0.7472 0.057(11) Uiso 1 calc R
H30B H 0.7398 0.3921 0.8019 0.076(14) Uiso 1 calc R
C31 C 0.7864(3) 0.5347(2) 0.8044(2) 0.0580(10) Uani 1 d .
H31A H 0.8398 0.5675 0.7951 0.057(11) Uiso 1 calc R
H31B H 0.7304 0.5585 0.7698 0.062(11) Uiso 1 calc R
C32 C 0.7819(3) 0.5586(3) 0.8794(2) 0.0628(10) Uani 1 d .
H32A H 0.7799 0.6293 0.8849 0.054(10) Uiso 1 calc R
H32B H 0.7249 0.5314 0.8868 0.073(13) Uiso 1 calc R
C33 C 0.8647(3) 0.5180(2) 0.93543(18) 0.0513(8) Uani 1 d .
H33A H 0.8568 0.5302 0.9829 0.071(12) Uiso 1 calc R
H33B H 0.9208 0.5516 0.9322 0.040(8) Uiso 1 calc R
C34 C 0.8761(3) 0.4086(2) 0.92589(17) 0.0471(7) Uani 1 d .
H34A H 0.8234 0.3740 0.9349 0.053(10) Uiso 1 calc R
H34B H 0.9325 0.3859 0.9606 0.058(11) Uiso 1 calc R
C35 C 0.9141(2) 0.2522(2) 0.74460(14) 0.0363(6) Uani 1 d .
H35A H 0.8522 0.2649 0.7119 0.032(8) Uiso 1 calc R
C36 C 0.9414(2) 0.1512(2) 0.72330(16) 0.0446(7) Uani 1 d .
H36A H 1.0053 0.1365 0.7500 0.056(10) Uiso 1 calc R
H36B H 0.9010 0.1017 0.7350 0.035(8) Uiso 1 calc R
C37 C 0.9324(3) 0.1492(3) 0.64349(18) 0.0540(8) Uani 1 d .
H37A H 0.9512 0.0852 0.6304 0.074(13) Uiso 1 calc R
H37B H 0.8676 0.1596 0.6171 0.056(11) Uiso 1 calc R
C38 C 0.9920(3) 0.2271(3) 0.62295(16) 0.0531(8) Uani 1 d .
H38A H 1.0574 0.2122 0.6449 0.058(11) Uiso 1 calc R
H38B H 0.9816 0.2269 0.5712 0.072(12) Uiso 1 calc R
C39 C 0.9702(3) 0.3278(3) 0.64678(17) 0.0504(8) Uani 1 d .
H39A H 0.9075 0.3466 0.6197 0.054(10) Uiso 1 calc R
H39B H 1.0136 0.3751 0.6366 0.072(13) Uiso 1 calc R
C40 C 0.9771(2) 0.3297(2) 0.72652(16) 0.0427(7) Uani 1 d .
H40A H 1.0412 0.3177 0.7540 0.078(15) Uiso 1 calc R
H40B H 0.9590 0.3939 0.7397 0.038(8) Uiso 1 calc R
C41 C 1.0019(2) 0.2185(2) 0.90435(14) 0.0352(6) Uani 1 d .
H41A H 0.9887 0.2340 0.9501 0.054(10) Uiso 1 calc R
C42 C 1.0194(2) 0.1084(2) 0.90674(18) 0.0474(8) Uani 1 d .
H42A H 0.9626 0.0739 0.9075 0.058(11) Uiso 1 calc R
H42B H 1.0367 0.0883 0.8640 0.040(8) Uiso 1 calc R
C43 C 1.0969(3) 0.0823(3) 0.97322(19) 0.0563(9) Uani 1 d .
H43A H 1.0770 0.0972 1.0159 0.076(13) Uiso 1 calc R
H43B H 1.1095 0.0124 0.9732 0.060(11) Uiso 1 calc R
C44 C 1.1844(3) 0.1381(3) 0.97565(19) 0.0578(9) Uani 1 d .
H44A H 1.2318 0.1223 1.0198 0.065(11) Uiso 1 calc R
H44B H 1.2078 0.1181 0.9356 0.054(10) Uiso 1 calc R
C45 C 1.1676(2) 0.2465(3) 0.97204(18) 0.0527(8) Uani 1 d .
H45A H 1.2246 0.2802 0.9708 0.066(12) Uiso 1 calc R
H45B H 1.1510 0.2676 1.0149 0.059(11) Uiso 1 calc R
C46 C 1.0899(2) 0.2740(3) 0.90598(16) 0.0445(7) Uani 1 d .
H46A H 1.0781 0.3440 0.9064 0.047(9) Uiso 1 calc R
H46B H 1.1091 0.2591 0.8630 0.046(9) Uiso 1 calc R

loop_
_atom_site_aniso_label
_atom_site_aniso_U_11
_atom_site_aniso_U_22
_atom_site_aniso_U_33
_atom_site_aniso_U_23
_atom_site_aniso_U_13
_atom_site_aniso_U_12
Ru1 0.03567(15) 0.03106(14) 0.02025(13) 0.00082(7) 0.00401(9) 0.00228(8)
P2 0.0383(4) 0.0364(4) 0.0231(3) 0.0029(2) 0.0069(3) 0.0019(3)
C3 0.0417(16) 0.0387(14) 0.0245(12) 0.0035(11) 0.0053(11) 0.0018(12)
C4 0.0400(15) 0.0341(13) 0.0223(12) 0.0006(10) 0.0024(10) 0.0004(11)
O5 0.0389(11) 0.0446(10) 0.0210(8) 0.0031(8) 0.0064(8) 0.0017(8)
C6 0.0346(16) 0.0563(18) 0.0412(16) 0.0072(14) 0.0030(13) -0.0021(14)
C7 0.0430(18) 0.0556(19) 0.0413(17) 0.0055(14) -0.0064(14) -0.0024(14)
C8 0.055(2) 0.0544(18) 0.0287(14) 0.0052(13) -0.0029(13) -0.0006(15)
C9 0.0519(18) 0.0481(16) 0.0244(13) 0.0033(12) 0.0067(12) 0.0005(14)
C10 0.0464(17) 0.0435(15) 0.0371(15) 0.0070(12) 0.0125(13) -0.0021(13)
C11 0.073(3) 0.0446(18) 0.062(2) -0.0028(16) 0.0262(19) -0.0119(17)
C12 0.0493(19) 0.065(2) 0.0455(18) 0.0066(16) 0.0179(15) -0.0026(16)
C13 0.065(2) 0.071(2) 0.0460(19) 0.0268(18) 0.0146(17) -0.0029(19)
C14 0.0453(16) 0.0364(14) 0.0306(14) 0.0016(11) 0.0126(12) 0.0016(12)
C15 0.0483(18) 0.0436(16) 0.0498(18) 0.0054(14) 0.0095(15) 0.0049(14)
C16 0.062(2) 0.0412(17) 0.064(2) 0.0051(16) 0.0196(18) 0.0101(15)
C17 0.079(3) 0.0447(18) 0.059(2) -0.0072(16) 0.0356(19) 0.0020(17)
C18 0.091(3) 0.056(2) 0.0394(17) -0.0070(16) 0.0178(18) 0.011(2)
C19 0.073(2) 0.0515(19) 0.0298(15) 0.0014(13) 0.0092(15) 0.0142(16)
Cl20 0.0520(4) 0.0461(4) 0.0219(3) 0.0039(3) 0.0016(3) 0.0014(3)
C21 0.0459(16) 0.0359(14) 0.0320(14) 0.0030(11) 0.0049(12) 0.0029(12)
C22 0.0369(15) 0.0382(14) 0.0388(15) -0.0035(12) 0.0101(12) 0.0015(11)
C23 0.067(2) 0.0419(16) 0.0414(17) -0.0030(14) 0.0072(15) 0.0081(15)
C24 0.076(3) 0.057(2) 0.0449(19) -0.0114(16) 0.0108(17) 0.0070(19)
C25 0.051(2) 0.0528(19) 0.062(2) -0.0197(17) 0.0157(17) -0.0024(15)
C26 0.059(2) 0.0353(16) 0.073(3) -0.0059(15) 0.0245(19) -0.0030(14)
C27 0.0528(19) 0.0409(16) 0.0495(18) -0.0001(14) 0.0163(15) 0.0003(14)
P28 0.0356(4) 0.0326(3) 0.0234(3) 0.0016(2) 0.0036(3) 0.0044(3)
C29 0.0379(15) 0.0306(13) 0.0350(14) 0.0027(11) 0.0023(11) 0.0008(11)
C30 0.052(2) 0.0378(15) 0.0506(19) -0.0031(14) -0.0079(15) 0.0088(14)
C31 0.057(2) 0.0395(16) 0.061(2) -0.0041(15) -0.0117(17) 0.0116(15)
C32 0.058(2) 0.0416(18) 0.087(3) -0.0119(18) 0.017(2) 0.0088(16)
C33 0.069(2) 0.0404(16) 0.0462(18) -0.0068(14) 0.0191(16) 0.0018(15)
C34 0.065(2) 0.0377(15) 0.0407(16) -0.0004(13) 0.0183(15) 0.0031(14)
C35 0.0392(15) 0.0436(15) 0.0238(12) 0.0007(11) 0.0048(11) 0.0022(12)
C36 0.057(2) 0.0438(16) 0.0365(15) -0.0028(13) 0.0189(14) 0.0033(14)
C37 0.064(2) 0.061(2) 0.0391(17) -0.0122(15) 0.0174(16) 0.0028(18)
C38 0.064(2) 0.070(2) 0.0276(14) 0.0028(15) 0.0153(14) 0.0091(18)
C39 0.059(2) 0.062(2) 0.0282(15) 0.0105(13) 0.0091(14) 0.0017(16)
C40 0.0496(18) 0.0490(17) 0.0299(14) 0.0037(12) 0.0114(13) -0.0015(13)
C41 0.0389(15) 0.0400(14) 0.0246(12) 0.0024(11) 0.0050(11) 0.0089(12)
C42 0.0511(19) 0.0408(16) 0.0427(16) 0.0012(13) 0.0000(14) 0.0100(14)
C43 0.064(2) 0.0505(18) 0.0439(18) 0.0121(15) -0.0023(16) 0.0169(16)
C44 0.049(2) 0.076(2) 0.0409(17) 0.0056(17) -0.0008(15) 0.0220(18)
C45 0.0403(18) 0.071(2) 0.0384(16) 0.0042(15) -0.0042(13) 0.0018(16)
C46 0.0409(17) 0.0534(18) 0.0335(14) 0.0079(13) 0.0003(12) 0.0030(14)

loop_
_atom_type_symbol
_atom_type_description
_atom_type_scat_dispersion_real
_atom_type_scat_dispersion_imag
_atom_type_scat_source
C C 0.0033 0.0016 'International Tables Vol C Tables 4.2.6.8 and 6.1.1.4'
H H 0.0000 0.0000 'International Tables Vol C Tables 4.2.6.8 and 6.1.1.4'
O O 0.0106 0.0060 'International Tables Vol C Tables 4.2.6.8 and 6.1.1.4'
Cl Cl 0.1484 0.1585 'International Tables Vol C Tables 4.2.6.8 and 6.1.1.4'
P P 0.1023 0.0942 'International Tables Vol C Tables 4.2.6.8 and 6.1.1.4'
Ru Ru -1.2594 0.8363 'International Tables Vol C Tables 4.2.6.8 and 6.1.1.4'

loop_
_geom_angle_atom_site_label_1
_geom_angle_atom_site_label_2
_geom_angle_atom_site_label_3
_geom_angle
C21 Ru1 O5 98.50(11)
C21 Ru1 P2 101.23(10)
O5 Ru1 P2 82.22(6)
C21 Ru1 P28 104.94(10)
O5 Ru1 P28 86.65(6)
P2 Ru1 P28 152.78(2)
C21 Ru1 Cl20 89.00(9)
O5 Ru1 Cl20 172.31(6)
P2 Ru1 Cl20 98.06(3)
P28 Ru1 Cl20 89.78(3)
C3 P2 C14 105.96(13)
C3 P2 C10 111.00(14)
C14 P2 C10 107.23(14)
C3 P2 Ru1 100.56(10)
C14 P2 Ru1 105.44(10)
C10 P2 Ru1 125.16(10)
C6 C3 C4 119.3(3)
C6 C3 P2 127.5(2)
C4 C3 P2 113.1(2)
O5 C4 C3 123.3(2)
O5 C4 C9 118.6(3)
C3 C4 C9 118.1(3)
C4 O5 Ru1 120.49(17)
C7 C6 C3 121.7(3)
C6 C7 C8 119.2(3)
C9 C8 C7 120.9(3)
C8 C9 C4 120.8(3)
C12 C10 C13 109.4(3)
C12 C10 C11 109.7(3)
C13 C10 C11 109.9(3)
C12 C10 P2 112.3(2)
C13 C10 P2 108.4(2)
C11 C10 P2 107.1(2)
C15 C14 C19 118.3(3)
C15 C14 P2 122.6(2)
C19 C14 P2 119.0(2)
C16 C15 C14 120.2(3)
C17 C16 C15 120.8(3)
C18 C17 C16 119.4(3)
C17 C18 C19 121.0(3)
C18 C19 C14 120.2(3)
C22 C21 Ru1 137.1(2)
C23 C22 C27 117.7(3)
C23 C22 C21 124.8(3)
C27 C22 C21 117.6(3)
C24 C23 C22 120.4(3)
C25 C24 C23 120.9(4)
C26 C25 C24 119.5(3)
C25 C26 C27 120.2(3)
C26 C27 C22 121.4(3)
C41 P28 C29 105.12(13)
C41 P28 C35 112.28(13)
C29 P28 C35 103.25(13)
C41 P28 Ru1 116.41(10)
C29 P28 Ru1 104.10(10)
C35 P28 Ru1 113.93(10)
C34 C29 C30 109.8(3)
C34 C29 P28 113.5(2)
C30 C29 P28 110.0(2)
C31 C30 C29 110.2(3)
C32 C31 C30 110.5(3)
C33 C32 C31 111.7(3)
C32 C33 C34 111.8(3)
C33 C34 C29 110.9(3)
C40 C35 C36 109.9(3)
C40 C35 P28 117.6(2)
C36 C35 P28 113.1(2)
C37 C36 C35 109.7(3)
C38 C37 C36 111.3(3)
C39 C38 C37 111.6(3)
C38 C39 C40 111.4(3)
C35 C40 C39 110.4(3)
C46 C41 C42 110.7(3)
C46 C41 P28 116.4(2)
C42 C41 P28 113.2(2)
C43 C42 C41 110.0(3)
C44 C43 C42 111.2(3)
C45 C44 C43 111.5(3)
C44 C45 C46 111.3(3)
C41 C46 C45 110.6(3)

loop_
_geom_bond_atom_site_label_1
_geom_bond_atom_site_label_2
_geom_bond_distance
Ru1 C21 1.831(3)
Ru1 O5 2.0685(18)
Ru1 P2 2.3372(8)
Ru1 P28 2.3879(8)
Ru1 Cl20 2.4056(7)
P2 C3 1.807(3)
P2 C14 1.830(3)
P2 C10 1.879(3)
C3 C6 1.401(4)
C3 C4 1.412(4)
C4 O5 1.324(3)
C4 C9 1.414(4)
C6 C7 1.372(4)
C7 C8 1.386(5)
C8 C9 1.376(5)
C10 C12 1.527(5)
C10 C13 1.539(4)
C10 C11 1.539(5)
C14 C15 1.396(4)
C14 C19 1.398(4)
C15 C16 1.381(5)
C16 C17 1.379(5)
C17 C18 1.365(5)
C18 C19 1.384(5)
C21 C22 1.461(4)
C22 C23 1.397(4)
C22 C27 1.398(4)
C23 C24 1.383(5)
C24 C25 1.383(6)
C25 C26 1.371(6)
C26 C27 1.381(5)
P28 C41 1.846(3)
P28 C29 1.851(3)
P28 C35 1.852(3)
C29 C34 1.531(4)
C29 C30 1.542(4)
C30 C31 1.535(4)
C31 C32 1.521(6)
C32 C33 1.520(5)
C33 C34 1.532(4)
C35 C40 1.530(4)
C35 C36 1.538(4)
C36 C37 1.527(4)
C37 C38 1.520(5)
C38 C39 1.525(5)
C39 C40 1.532(4)
C41 C46 1.521(4)
C41 C42 1.535(4)
C42 C43 1.531(4)
C43 C44 1.513(6)
C44 C45 1.511(6)
C45 C46 1.531(4)

loop_
_geom_torsion_atom_site_label_1
_geom_torsion_atom_site_label_2
_geom_torsion_atom_site_label_3
_geom_torsion_atom_site_label_4
_geom_torsion
C21 Ru1 P2 C3 -93.08(13)
O5 Ru1 P2 C3 4.10(11)
P28 Ru1 P2 C3 70.85(11)
Cl20 Ru1 P2 C3 176.34(10)
C21 Ru1 P2 C14 156.94(13)
O5 Ru1 P2 C14 -105.88(11)
P28 Ru1 P2 C14 -39.12(12)
Cl20 Ru1 P2 C14 66.36(10)
C21 Ru1 P2 C10 32.18(15)
O5 Ru1 P2 C10 129.36(14)
P28 Ru1 P2 C10 -163.89(12)
Cl20 Ru1 P2 C10 -58.40(13)
C14 P2 C3 C6 -71.9(3)
C10 P2 C3 C6 44.2(3)
Ru1 P2 C3 C6 178.6(3)
C14 P2 C3 C4 104.1(2)
C10 P2 C3 C4 -139.8(2)
Ru1 P2 C3 C4 -5.5(2)
C6 C3 C4 O5 -179.4(3)
P2 C3 C4 O5 4.3(4)
C6 C3 C4 C9 0.2(4)
P2 C3 C4 C9 -176.1(2)
C3 C4 O5 Ru1 -0.1(4)
C9 C4 O5 Ru1 -179.7(2)
C21 Ru1 O5 C4 97.3(2)
P2 Ru1 O5 C4 -2.98(19)
P28 Ru1 O5 C4 -158.1(2)
Cl20 Ru1 O5 C4 -95.6(5)
C4 C3 C6 C7 0.2(5)
P2 C3 C6 C7 175.9(3)
C3 C6 C7 C8 -0.1(5)
C6 C7 C8 C9 -0.5(5)
C7 C8 C9 C4 0.9(5)
O5 C4 C9 C8 178.9(3)
C3 C4 C9 C8 -0.8(4)
C3 P2 C10 C12 -75.3(3)
C14 P2 C10 C12 40.0(3)
Ru1 P2 C10 C12 163.99(18)
C3 P2 C10 C13 163.7(2)
C14 P2 C10 C13 -81.0(3)
Ru1 P2 C10 C13 43.0(3)
C3 P2 C10 C11 45.2(3)
C14 P2 C10 C11 160.5(2)
Ru1 P2 C10 C11 -75.5(3)
C3 P2 C14 C15 8.5(3)
C10 P2 C14 C15 -110.1(3)
Ru1 P2 C14 C15 114.6(3)
C3 P2 C14 C19 -168.5(3)
C10 P2 C14 C19 72.9(3)
Ru1 P2 C14 C19 -62.4(3)
C19 C14 C15 C16 1.0(5)
P2 C14 C15 C16 -176.0(3)
C14 C15 C16 C17 -0.4(6)
C15 C16 C17 C18 -0.3(6)
C16 C17 C18 C19 0.5(6)
C17 C18 C19 C14 0.1(6)
C15 C14 C19 C18 -0.9(6)
P2 C14 C19 C18 176.2(3)
O5 Ru1 C21 C22 -2.1(4)
P2 Ru1 C21 C22 81.6(3)
P28 Ru1 C21 C22 -90.9(3)
Cl20 Ru1 C21 C22 179.6(3)
Ru1 C21 C22 C23 9.5(5)
Ru1 C21 C22 C27 -172.1(3)
C27 C22 C23 C24 1.0(5)
C21 C22 C23 C24 179.5(3)
C22 C23 C24 C25 0.1(6)
C23 C24 C25 C26 -0.6(6)
C24 C25 C26 C27 -0.2(6)
C25 C26 C27 C22 1.4(6)
C23 C22 C27 C26 -1.8(5)
C21 C22 C27 C26 179.6(3)
C21 Ru1 P28 C41 -60.11(14)
O5 Ru1 P28 C41 -158.02(12)
P2 Ru1 P28 C41 136.21(11)
Cl20 Ru1 P28 C41 28.79(10)
C21 Ru1 P28 C29 -175.27(13)
O5 Ru1 P28 C29 86.82(11)
P2 Ru1 P28 C29 21.05(11)
Cl20 Ru1 P28 C29 -86.36(9)
C21 Ru1 P28 C35 73.01(14)
O5 Ru1 P28 C35 -24.90(12)
P2 Ru1 P28 C35 -90.67(11)
Cl20 Ru1 P28 C35 161.92(10)
C41 P28 C29 C34 -56.2(3)
C35 P28 C29 C34 -174.0(2)
Ru1 P28 C29 C34 66.7(2)
C41 P28 C29 C30 -179.7(2)
C35 P28 C29 C30 62.5(3)
Ru1 P28 C29 C30 -56.8(2)
C34 C29 C30 C31 58.7(4)
P28 C29 C30 C31 -175.7(3)
C29 C30 C31 C32 -58.1(4)
C30 C31 C32 C33 55.9(4)
C31 C32 C33 C34 -54.4(4)
C32 C33 C34 C29 55.0(4)
C30 C29 C34 C33 -57.0(4)
P28 C29 C34 C33 179.4(2)
C41 P28 C35 C40 -70.2(3)
C29 P28 C35 C40 42.5(3)
Ru1 P28 C35 C40 154.7(2)
C41 P28 C35 C36 59.5(3)
C29 P28 C35 C36 172.2(2)
Ru1 P28 C35 C36 -75.5(2)
C40 C35 C36 C37 -59.5(3)
P28 C35 C36 C37 166.9(2)
C35 C36 C37 C38 57.8(4)
C36 C37 C38 C39 -55.2(4)
C37 C38 C39 C40 53.9(4)
C36 C35 C40 C39 58.6(3)
P28 C35 C40 C39 -170.2(2)
C38 C39 C40 C35 -55.7(4)
C29 P28 C41 C46 -57.6(3)
C35 P28 C41 C46 54.0(3)
Ru1 P28 C41 C46 -172.14(19)
C29 P28 C41 C42 172.5(2)
C35 P28 C41 C42 -76.0(3)
Ru1 P28 C41 C42 57.9(2)
C46 C41 C42 C43 57.1(4)
P28 C41 C42 C43 -170.1(3)
C41 C42 C43 C44 -56.6(4)
C42 C43 C44 C45 56.2(4)
C43 C44 C45 C46 -55.6(4)
C42 C41 C46 C45 -56.8(3)
P28 C41 C46 C45 172.0(2)
C44 C45 C46 C41 55.9(4)
